data_4505286
loop_
_publ_author_name
'Nagashima, Hideaki'
'Fujita, Shin'ya'
'Inoue, Hidenari'
'Yoshioka, Naoki'

_publ_section_title
;
 Metamagnetic Behavior Observed in Purely Organic 5-Azaindol-2-yl Nitronyl
 Nitroxide Brick-Wall Architecture
;
_journal_issue 1
_journal_name_full 'Crystal Growth &amp; Design'
_journal_page_first 19
_journal_paper_doi 10.1021/cg0341205
_journal_volume 4
_journal_year 2004
_chemical_formula_moiety 'C14 H17 N4 O2 '
_chemical_formula_sum 'C14 H17 N4 O2'
_chemical_formula_weight 273.31
_chemical_melting_point 474(5)
_space_group_IT_number 14
_symmetry_cell_setting monoclinic
_symmetry_Int_Tables_number 14
_symmetry_space_group_name_Hall '-P 2yab'
_symmetry_space_group_name_H-M 'P 1 21/a 1'
_cell_angle_alpha 90
_cell_angle_beta 109.31(1)
_cell_angle_gamma 90
_cell_formula_units_Z 4
_cell_length_a 13.537(3)
_cell_length_b 9.918(1)
_cell_length_c 11.304(2)
_cell_measurement_reflns_used 25
_cell_measurement_temperature 297.2
_cell_measurement_theta_max 12.9
_cell_measurement_theta_min 10.1
_cell_volume 1432.3(4)
_computing_cell_refinement WinAFC
_computing_data_collection WinAFC
_computing_data_reduction 'teXsan Ver. 1.11'
_computing_molecular_graphics ORTEP
_computing_publication_material 'teXsan Ver. 1.11'
_computing_structure_refinement SHELXL97
_computing_structure_solution SIR92
_diffrn_measurement_device_type 'Rigaku AFC7R'
_diffrn_measurement_method \q-2\q
_diffrn_radiation_type 'Mo K\a'
_diffrn_radiation_wavelength 0.71073
_diffrn_reflns_av_R_equivalents 0.0248
_diffrn_reflns_limit_h_max 17
_diffrn_reflns_limit_h_min -7
_diffrn_reflns_limit_k_max 12
_diffrn_reflns_limit_k_min 0
_diffrn_reflns_limit_l_max 13
_diffrn_reflns_limit_l_min -14
_diffrn_reflns_number 3634
_diffrn_reflns_theta_max 27.50
_diffrn_reflns_theta_min 2.5
_diffrn_standards_decay_% 0
_diffrn_standards_interval_count 150
_diffrn_standards_number 3
_exptl_absorpt_coefficient_mu 0.088
_exptl_absorpt_correction_T_max 0.983
_exptl_absorpt_correction_T_min 0.959
_exptl_absorpt_correction_type psi-scan
_exptl_absorpt_process_details '(North, Phillips & Mathews, 1968)'
_exptl_crystal_colour dark-blue
_exptl_crystal_density_diffrn 1.267
_exptl_crystal_density_method 'not measured'
_exptl_crystal_description needle
_exptl_crystal_size_max 0.7
_exptl_crystal_size_mid 0.35
_exptl_crystal_size_min 0.2
_refine_diff_density_max 0.15
_refine_diff_density_min -0.23
_refine_ls_extinction_method none
_refine_ls_goodness_of_fit_ref 1.00
_refine_ls_hydrogen_treatment refall
_refine_ls_number_parameters 248
_refine_ls_number_reflns 3291
_refine_ls_R_factor_gt 0.045
_refine_ls_shift/su_max 0.001
_refine_ls_structure_factor_coef Fsqd
_refine_ls_weighting_details 'w = 1/[\s^2^(Fo^2^) + (0.0752P)^2^+0.1732P] where P=(Fo^2^+2Fc^2^)/3'
_refine_ls_weighting_scheme calc
_refine_ls_wR_factor_ref 0.141
_reflns_number_gt 2230
_reflns_number_total 3291
_reflns_threshold_expression >2.0sigma(I)
_cod_data_source_file cg0341205si20030827_083933.cif
_cod_data_source_block 5NIn-NN
_cod_depositor_comments
;
The following automatic conversions were performed:

'_chemical_melting_point' value '469-479' was changed to '474(5)' -
the average value was taken and precision was estimated.

Automatic conversion script
Id: cif_fix_values 1715 2011-07-08 13:25:40Z adriana 
;
_cod_original_cell_volume 1432.2(5)
_cod_original_formula_sum 'C14 H17 N4 O2 '
_cod_database_code 4505286

loop_
_symmetry_equiv_pos_as_xyz
x,y,z
1/2-x,1/2+y,-z
-x,-y,-z
1/2+x,1/2-y,z

loop_
_atom_site_label
_atom_site_type_symbol
_atom_site_fract_x
_atom_site_fract_y
_atom_site_fract_z
_atom_site_U_iso_or_equiv
_atom_site_adp_type
_atom_site_occupancy
_atom_site_calc_flag
O1 O 0.76637(9) 0.1818(2) 0.8930(1) 0.06(3) Uani 1.00 d
O2 O 1.0514(1) 0.1482(2) 0.7593(2) 0.0825(6) Uani 1.00 d
N3 N 0.8228(1) 0.1527(1) 0.8255(1) 0.0405(3) Uani 1.00 d
N4 N 0.9589(1) 0.1342(2) 0.7634(1) 0.05(3) Uani 1.00 d
N5 N 1.0856(1) 0.3036(1) 0.9711(1) 0.0404(3) Uani 1.00 d
N6 N 1.1613(1) 0.5136(2) 1.3029(1) 0.0574(4) Uani 1.00 d
C7 C 0.9242(1) 0.1847(2) 0.8532(1) 0.04(3) Uani 1.00 d
C8 C 0.7839(1) 0.0611(2) 0.7142(2) 0.0447(4) Uani 1.00 d
C9 C 0.8734(1) 0.0737(2) 0.6563(2) 0.0470(4) Uani 1.00 d
C10 C 0.6769(2) 0.1098(3) 0.6305(2) 0.07(5) Uani 1.00 d
C11 C 0.7756(3) -0.0784(2) 0.7671(3) 0.0771(7) Uani 1.00 d
C12 C 0.8518(2) 0.1766(2) 0.5498(2) 0.0653(5) Uani 1.00 d
C13 C 0.9107(2) -0.0582(3) 0.6179(3) 0.07(5) Uani 1.00 d
C14 C 0.9853(1) 0.2614(2) 0.9595(1) 0.0380(3) Uani 1.00 d
C15 C 0.9593(1) 0.3076(2) 1.0601(2) 0.0435(4) Uani 1.00 d
C16 C 1.1242(1) 0.3772(2) 1.0783(1) 0.04(3) Uani 1.00 d
C17 C 1.0472(1) 0.3815(2) 1.1367(1) 0.0411(4) Uani 1.00 d
C18 C 1.0710(1) 0.4521(2) 1.2498(2) 0.0538(4) Uani 1.00 d
C19 C 1.2330(2) 0.5074(2) 1.2430(2) 0.05(3) Uani 1.00 d
C20 C 1.2199(1) 0.4418(2) 1.1322(2) 0.0465(4) Uani 1.00 d
H5 H 1.121(2) 0.285(2) 0.921(2) 0.06480(8) Uiso 1.00 d
H10A H 0.626(2) 0.109(3) 0.678(2) 0.0936(1) Uiso 1.00 d
H10B H 0.654(2) 0.056(3) 0.554(3) 0.0969(1) Uiso 1.00 d
H10C H 0.687(2) 0.210(3) 0.607(2) 0.0874(1) Uiso 1.00 d
H11A H 0.726(2) -0.069(3) 0.813(3) 0.0982(1) Uiso 1.00 d
H11B H 0.845(3) -0.112(3) 0.823(3) 0.1194(1) Uiso 1.00 d
H11C H 0.744(2) -0.143(3) 0.690(3) 0.1028(1) Uiso 1.00 d
H12A H 0.829(2) 0.271(3) 0.573(2) 0.08599(9) Uiso 1.00 d
H12B H 0.793(2) 0.142(3) 0.477(2) 0.08561(9) Uiso 1.00 d
H12C H 0.914(2) 0.184(3) 0.528(2) 0.08414(10) Uiso 1.00 d
H13A H 0.931(2) -0.117(3) 0.697(3) 0.0870(1) Uiso 1.00 d
H13B H 0.973(2) -0.038(3) 0.592(2) 0.0927(1) Uiso 1.00 d
H13C H 0.857(2) -0.103(3) 0.556(3) 0.1009(1) Uiso 1.00 d
H15 H 0.894(1) 0.290(2) 1.071(2) 0.05154(6) Uiso 1.00 d
H18 H 1.019(2) 0.457(2) 1.292(2) 0.05829(7) Uiso 1.00 d
H19 H 1.298(2) 0.556(2) 1.284(2) 0.06377(7) Uiso 1.00 d
H20 H 1.272(2) 0.439(2) 1.097(2) 0.06502(7) Uiso 1.00 d

loop_
_atom_site_aniso_label
_atom_site_aniso_U_11
_atom_site_aniso_U_22
_atom_site_aniso_U_33
_atom_site_aniso_U_12
_atom_site_aniso_U_13
_atom_site_aniso_U_23
O1 0.0376(6) 0.097(1) 0.0531(7) -0.0050(6) 0.0259(5) -0.0088(7)
O2 0.0446(7) 0.132(1) 0.084(1) -0.0189(8) 0.0388(7) -0.0475(10)
N3 0.0334(6) 0.0518(7) 0.0389(6) -0.0010(5) 0.0157(5) 0.0011(6)
N4 0.0379(7) 0.0622(9) 0.0493(8) -0.0031(6) 0.0215(6) -0.0131(7)
N5 0.0339(6) 0.0522(8) 0.0385(7) -0.0009(5) 0.0165(5) -0.0032(6)
N6 0.0584(9) 0.0635(10) 0.0460(8) 0.0014(7) 0.0113(7) -0.0116(7)
C7 0.0340(7) 0.0433(8) 0.0384(7) 0.0020(6) 0.0147(6) 0.0009(6)
C8 0.0408(8) 0.0467(9) 0.0465(8) -0.0062(7) 0.0141(7) -0.0026(7)
C9 0.0488(9) 0.0483(9) 0.0466(9) -0.0055(7) 0.0196(7) -0.0088(7)
C10 0.046(1) 0.104(2) 0.055(1) 0.001(1) 0.0063(9) -0.012(1)
C11 0.094(2) 0.055(1) 0.095(2) -0.018(1) 0.048(2) 0.002(1)
C12 0.082(2) 0.070(1) 0.048(1) -0.013(1) 0.027(1) -0.0023(10)
C13 0.082(2) 0.063(1) 0.087(2) -0.001(1) 0.041(1) -0.025(1)
C14 0.0323(7) 0.0461(8) 0.0375(7) 0.0027(6) 0.0139(6) 0.0022(6)
C15 0.0351(8) 0.0573(10) 0.0421(8) 0.0028(7) 0.0181(7) -0.0016(7)
C16 0.0373(8) 0.0408(8) 0.0364(7) 0.0040(6) 0.0115(6) 0.0042(6)
C17 0.0389(8) 0.0467(9) 0.0384(8) 0.0065(6) 0.0138(6) 0.0016(7)
C18 0.0505(10) 0.068(1) 0.0448(9) 0.0059(9) 0.0186(8) -0.0076(8)
C19 0.0509(10) 0.0529(10) 0.0489(9) -0.0057(8) 0.0083(8) -0.0016(8)
C20 0.0399(8) 0.0539(10) 0.0450(9) -0.0034(7) 0.0129(7) 0.0022(7)

loop_
_atom_type_symbol
_atom_type_description
_atom_type_scat_dispersion_real
_atom_type_scat_dispersion_imag
_atom_type_scat_source
C C 0.003 0.002
;International Tables for Crystallography
(1992, Vol. C)
;
H H 0.000 0.000
;International Tables for Crystallography
(1992, Vol. C)
;
N N 0.006 0.003
;International Tables for Crystallography
(1992, Vol. C)
;
O O 0.011 0.006
;International Tables for Crystallography
(1992, Vol. C)
;

loop_
_geom_angle_atom_site_label_1
_geom_angle_atom_site_label_2
_geom_angle_atom_site_label_3
_geom_angle
_geom_angle_publ_flag
O1 N3 C7 125.1(1) yes
O1 N3 C8 121.6(1) yes
C7 N3 C8 112.8(1) yes
O2 N4 C7 125.3(1) yes
O2 N4 C9 121.4(2) yes
C7 N4 C9 112.9(1) yes
C14 N5 C16 108.8(1) yes
C14 N5 H5 127(1) no
C16 N5 H5 124(1) no
C18 N6 C19 117.4(2) yes
N3 C7 N4 108.7(1) yes
N3 C7 C14 125.8(2) yes
N4 C7 C14 125.5(1) yes
N3 C8 C9 101.4(1) yes
N3 C8 C10 109.1(2) yes
N3 C8 C11 105.7(2) yes
C9 C8 C10 115.1(2) yes
C9 C8 C11 113.9(2) yes
C10 C8 C11 110.7(2) yes
N4 C9 C8 101.2(1) yes
N4 C9 C12 105.3(1) yes
N4 C9 C13 109.6(2) yes
C8 C9 C12 114.2(2) yes
C8 C9 C13 115.4(2) yes
C12 C9 C13 110.2(2) yes
C8 C10 H10A 110(1) no
C8 C10 H10B 110(2) no
C8 C10 H10C 107(1) no
H10A C10 H10B 114(2) no
H10A C10 H10C 108(2) no
H10B C10 H10C 109(2) no
C8 C11 H11A 106(2) no
C8 C11 H11B 112(2) no
C8 C11 H11C 107(2) no
H11A C11 H11B 111(3) no
H11A C11 H11C 109(2) no
H11B C11 H11C 112(2) no
C9 C12 H12A 113(1) no
C9 C12 H12B 108(2) no
C9 C12 H12C 108(1) no
H12A C12 H12B 107(2) no
H12A C12 H12C 111(2) no
H12B C12 H12C 110(2) no
C9 C13 H13A 105(2) no
C9 C13 H13B 108(2) no
C9 C13 H13C 112(2) no
H13A C13 H13B 111(2) no
H13A C13 H13C 107(2) no
H13B C13 H13C 113(3) no
N5 C14 C7 121.1(1) yes
N5 C14 C15 109.4(1) yes
C7 C14 C15 129.5(1) yes
C14 C15 C17 106.5(2) yes
C14 C15 H15 123(1) no
C17 C15 H15 130(1) no
N5 C16 C17 107.9(1) yes
N5 C16 C20 131.7(2) yes
C17 C16 C20 120.4(1) yes
C15 C17 C16 107.4(1) yes
C15 C17 C18 135.1(2) yes
C16 C17 C18 117.5(1) yes
N6 C18 C17 123.1(2) yes
N6 C18 H18 118(1) no
C17 C18 H18 119(1) no
N6 C19 C20 125.5(2) yes
N6 C19 H19 115(1) no
C20 C19 H19 120(1) no
C16 C20 C19 116.1(2) yes
C16 C20 H20 122(1) no
C19 C20 H20 122(1) no

loop_
_geom_bond_atom_site_label_1
_geom_bond_atom_site_label_2
_geom_bond_distance
_geom_bond_publ_flag
O1 N3 1.278(2) yes
O2 N4 1.275(2) yes
N3 C7 1.341(2) yes
N3 C8 1.499(2) yes
N4 C7 1.349(2) yes
N4 C9 1.496(2) yes
N5 C14 1.385(2) yes
N5 C16 1.361(2) yes
N5 H5 0.88(3) no
N6 C18 1.320(2) yes
N6 C19 1.356(3) yes
C7 C14 1.431(2) yes
C8 C9 1.561(3) yes
C8 C10 1.522(3) yes
C8 C11 1.526(3) yes
C9 C12 1.531(3) yes
C9 C13 1.517(3) yes
C10 H10A 1.00(3) no
C10 H10B 0.98(3) no
C10 H10C 1.05(3) no
C11 H11A 0.97(4) no
C11 H11B 1.00(3) no
C11 H11C 1.05(3) no
C12 H12A 1.05(3) no
C12 H12B 1.00(2) no
C12 H12C 0.96(3) no
C13 H13A 1.03(3) no
C13 H13B 1.01(3) no
C13 H13C 0.94(3) no
C14 C15 1.375(3) yes
C15 C17 1.422(2) yes
C15 H15 0.94(2) no
C16 C17 1.408(3) yes
C16 C20 1.391(2) yes
C17 C18 1.399(3) yes
C18 H18 0.98(2) no
C19 C20 1.369(3) yes
C19 H19 0.98(2) no
C20 H20 0.93(3) no

loop_
_geom_hbond_atom_site_label_D
_geom_hbond_atom_site_label_H
_geom_hbond_atom_site_label_A
_geom_hbond_distance_DH
_geom_hbond_distance_HA
_geom_hbond_distance_DA
_geom_hbond_angle_DHA
_geom_hbond_site_symmetry_A
N5 H5 O2 0.88(3) 2.22(2) 2.755(2) 119(2) 1_555
N5 H5 O1 0.88(3) 2.12(2) 2.867(2) 143(2) 4_555
